data_7132272
loop_
_publ_author_name
'Gautam, Ritika'
'Kumar, Ashwini'
'Chaudhary, Ayushi'
'Agrahari, Bhumika'
'Chaudhary, Kajal'
'Kumar, Pooran'

_publ_section_title
;
 Concurrent Cu(II)-initiated Fenton-like Reaction and Glutathione
 Depletion to Escalate Chemodynamic Therapy
;
_journal_name_full 'Chemical Communications'
_journal_paper_doi 10.1039/D3CC04519F
_journal_year 2023
_chemical_absolute_configuration unk
_chemical_formula_moiety 'C22 H18 Br N2 O2'
_chemical_formula_sum 'C22 H18 Br N2 O2'
_chemical_formula_weight 422.29
_chemical_name_systematic HL4
_space_group_crystal_system monoclinic
_space_group_IT_number 4
_space_group_name_Hall 'P 2yb'
_space_group_name_H-M_alt 'P 1 21 1'
_atom_sites_solution_hydrogens geom
_audit_creation_date 2023-03-27
_audit_creation_method
;
Olex2 1.2
(compiled 2018.05.29 svn.r3508 for OlexSys, GUI svn.r5506)
;
_audit_update_record
;
2023-03-27 deposited with the CCDC.	2023-10-26 downloaded from the CCDC.
;
_cell_angle_alpha 90
_cell_angle_beta 90.216(7)
_cell_angle_gamma 90
_cell_formula_units_Z 4
_cell_length_a 5.1334(11)
_cell_length_b 17.550(4)
_cell_length_c 20.516(4)
_cell_measurement_reflns_used 7393
_cell_measurement_temperature 100
_cell_measurement_theta_max 25.35
_cell_measurement_theta_min 2.32
_cell_volume 1848.3(7)
_computing_cell_refinement 'SAINT V8.40B (?, 2016)'
_computing_data_reduction 'SAINT V8.40B (?, 2016)'
_computing_molecular_graphics 'Olex2 (Dolomanov et al., 2009)'
_computing_publication_material 'Olex2 (Dolomanov et al., 2009)'
_computing_structure_refinement 'ShelXL (Sheldrick, 2015)'
_computing_structure_solution 'SHELXT 2018/2 (Sheldrick, 2018)'
_diffrn_ambient_temperature 100.0
_diffrn_measured_fraction_theta_full 0.999
_diffrn_measured_fraction_theta_max 0.996
_diffrn_measurement_device_type 'Bruker APEX-II CCD'
_diffrn_measurement_method '\f and \w scans'
_diffrn_radiation_type MoK\a
_diffrn_radiation_wavelength 0.71073
_diffrn_reflns_av_R_equivalents 0.0727
_diffrn_reflns_av_unetI/netI 0.0871
_diffrn_reflns_Laue_measured_fraction_full 0.999
_diffrn_reflns_Laue_measured_fraction_max 0.996
_diffrn_reflns_limit_h_max 6
_diffrn_reflns_limit_h_min -6
_diffrn_reflns_limit_k_max 23
_diffrn_reflns_limit_k_min -23
_diffrn_reflns_limit_l_max 27
_diffrn_reflns_limit_l_min -27
_diffrn_reflns_number 31234
_diffrn_reflns_point_group_measured_fraction_full 0.933
_diffrn_reflns_point_group_measured_fraction_max 0.902
_diffrn_reflns_theta_full 25.242
_diffrn_reflns_theta_max 28.484
_diffrn_reflns_theta_min 2.300
_exptl_absorpt_coefficient_mu 2.244
_exptl_absorpt_correction_T_max 0.7457
_exptl_absorpt_correction_T_min 0.6566
_exptl_absorpt_correction_type multi-scan
_exptl_absorpt_process_details
;
SADABS-2016/2 (Bruker,2016/2) was used for absorption correction.
wR2(int) was 0.1149 before and 0.0683 after correction.
The Ratio of minimum to maximum transmission is 0.8805.
The \l/2 correction factor is Not present.
;
_exptl_crystal_colour orange
_exptl_crystal_colour_primary orange
_exptl_crystal_density_diffrn 1.518
_exptl_crystal_description needle
_exptl_crystal_F_000 860
_exptl_crystal_size_max 0.28
_exptl_crystal_size_mid 0.28
_exptl_crystal_size_min 0.18
_refine_diff_density_max 0.739
_refine_diff_density_min -0.493
_refine_diff_density_rms 0.092
_refine_ls_abs_structure_details
;
 Flack x determined using 2154 quotients [(I+)-(I-)]/[(I+)+(I-)]
 (Parsons, Flack and Wagner, Acta Cryst. B69 (2013) 249-259).
;
_refine_ls_abs_structure_Flack 0.038(7)
_refine_ls_extinction_method none
_refine_ls_goodness_of_fit_ref 1.031
_refine_ls_hydrogen_treatment constr
_refine_ls_matrix_type full
_refine_ls_number_parameters 491
_refine_ls_number_reflns 8429
_refine_ls_number_restraints 1
_refine_ls_restrained_S_all 1.031
_refine_ls_R_factor_all 0.0766
_refine_ls_R_factor_gt 0.0515
_refine_ls_shift/su_max 0.001
_refine_ls_shift/su_mean 0.000
_refine_ls_structure_factor_coef Fsqd
_refine_ls_weighting_details 'w=1/[\s^2^(Fo^2^)+(0.0336P)^2^+1.4618P] where P=(Fo^2^+2Fc^2^)/3'
_refine_ls_weighting_scheme calc
_refine_ls_wR_factor_gt 0.0946
_refine_ls_wR_factor_ref 0.1033
_reflns_Friedel_coverage 0.756
_reflns_Friedel_fraction_full 0.863
_reflns_Friedel_fraction_max 0.802
_reflns_number_gt 6734
_reflns_number_total 8429
_reflns_threshold_expression 'I > 2\s(I)'
_cod_data_source_file d3cc04519f3.cif
_cod_data_source_block HL4_o_0m_a
_cod_depositor_comments
;

2024-10-30
Z value and formula fixed to values more according to usual
chemical conventions.                 miguel
;
_cod_original_formula_sum 'C44 H36 Br2 N4 O4'
_cod_original_formula_weight 844.59
_cod_original_formula_moiety '2(C22 H18 Br N2 O2)'
_cod_original_formula_units_Z 2
_cod_original_cell_volume 1848.4(6)
_cod_database_code 7132272
_shelx_shelxl_version_number 2016/4
_shelx_space_group_comment
;
The symmetry employed for this shelxl refinement is uniquely defined
by the following loop, which should always be used as a source of
symmetry information in preference to the above space-group names.
They are only intended as comments.
;
_olex2_refinement_description
;
1. Fixed Uiso
 At 1.2 times of:
  All C(H) groups
 At 1.5 times of:
  All C(H,H,H) groups, All O(H) groups
2.a Ternary CH refined with riding coordinates:
 C37(H37), C15(H15)
2.b Aromatic/amide H refined with riding coordinates:
 C5(H5), C7(H7), C29(H29), C21(H21), C27(H27), C17(H17), C31(H31), C43(H43),
 C39(H39), C10(H10), C9(H9), C24(H24), C2(H2), C18(H18), C41(H41), C19(H19),
 C25(H25), C34(H34), C32(H32), C33(H33), C12(H12), C40(H40), C11(H11), C3(H3A),
 C20(H20), C42(H42)
2.c Idealised Me refined as rotating group:
 C44(H44A,H44B,H44C), C22(H22A,H22B,H22C)
2.d Idealised tetrahedral OH refined as rotating group:
 O1(H1), O3(H3)
;
_olex2_submission_special_instructions 'No special instructions were received'

loop_
_space_group_symop_operation_xyz
'x, y, z'
'-x, y+1/2, -z'

loop_
_atom_site_label
_atom_site_type_symbol
_atom_site_fract_x
_atom_site_fract_y
_atom_site_fract_z
_atom_site_U_iso_or_equiv
_atom_site_adp_type
_atom_site_occupancy
_atom_site_site_symmetry_order
_atom_site_calc_flag
_atom_site_refinement_flags_posn
_atom_site_refinement_flags_adp
_atom_site_refinement_flags_occupancy
_atom_site_disorder_assembly
_atom_site_disorder_group
Br2 Br -0.18765(13) 0.37265(4) 0.23308(3) 0.02574(16) Uani 1 1 d . . . . .
Br1 Br 1.68717(13) 0.62450(4) -0.26700(3) 0.02572(16) Uani 1 1 d . . . . .
O4 O 0.7462(8) 0.3325(3) 0.5776(2) 0.0191(10) Uani 1 1 d . . . . .
O2 O 0.7547(8) 0.6644(3) 0.0775(2) 0.0201(10) Uani 1 1 d . . . . .
O1 O 0.9911(9) 0.5645(3) -0.0363(2) 0.0281(11) Uani 1 1 d . . . . .
H1 H 0.885338 0.600409 -0.030618 0.042 Uiso 1 1 calc GR . . . .
N1 N 0.7764(10) 0.6986(3) -0.0587(3) 0.0196(12) Uani 1 1 d . . . . .
N2 N 0.3212(9) 0.6405(3) 0.0847(2) 0.0166(12) Uani 1 1 d . . . . .
O3 O 0.5079(9) 0.4327(3) 0.4641(2) 0.0281(11) Uani 1 1 d . . . . .
H3 H 0.632090 0.401540 0.465208 0.042 Uiso 1 1 calc GR . . . .
N4 N 1.1806(9) 0.3566(3) 0.5852(2) 0.0178(12) Uani 1 1 d . . . . .
N3 N 0.7238(10) 0.2985(3) 0.4415(2) 0.0189(11) Uani 1 1 d . . . . .
C6 C 1.1295(11) 0.6496(4) -0.1224(3) 0.0178(13) Uani 1 1 d . . . . .
C5 C 1.2918(12) 0.6615(4) -0.1759(3) 0.0221(14) Uani 1 1 d . . . . .
H5 H 1.277669 0.707148 -0.200577 0.027 Uiso 1 1 calc R . . . .
C4 C 1.4726(11) 0.6069(4) -0.1931(3) 0.0193(13) Uani 1 1 d . . . . .
C26 C 0.0291(12) 0.3900(4) 0.3074(3) 0.0200(14) Uani 1 1 d . . . . .
C8 C 0.5974(11) 0.7557(4) -0.0401(3) 0.0156(12) Uani 1 1 d . . . . .
C7 C 0.9435(11) 0.7079(4) -0.1037(3) 0.0206(14) Uani 1 1 d . . . . .
H7 H 0.946678 0.755294 -0.126118 0.025 Uiso 1 1 calc R . . . .
C28 C 0.3723(11) 0.3474(4) 0.3775(3) 0.0182(13) Uani 1 1 d . . . . .
C30 C 0.9031(11) 0.2414(3) 0.4603(3) 0.0159(12) Uani 1 1 d . . . . .
C44 C 1.3420(13) 0.4814(4) 0.6185(3) 0.0238(15) Uani 1 1 d . . . . .
H44A H 1.519306 0.460917 0.621342 0.036 Uiso 1 1 calc GR . . . .
H44B H 1.321571 0.522642 0.650286 0.036 Uiso 1 1 calc GR . . . .
H44C H 1.310624 0.501148 0.574521 0.036 Uiso 1 1 calc GR . . . .
C29 C 0.5556(12) 0.2888(4) 0.3961(3) 0.0222(14) Uani 1 1 d . . . . .
H29 H 0.551021 0.241327 0.373880 0.027 Uiso 1 1 calc R . . . .
C21 C 0.5003(12) 0.5865(4) 0.2495(3) 0.0240(15) Uani 1 1 d . . . . .
H21 H 0.641738 0.554274 0.238161 0.029 Uiso 1 1 calc R . . . .
C37 C 1.1483(11) 0.4188(4) 0.6331(3) 0.0172(13) Uani 1 1 d . . . . .
H37 H 0.968767 0.440150 0.628056 0.021 Uiso 1 1 calc R . . . .
C27 C 0.2088(12) 0.3354(4) 0.3244(3) 0.0215(14) Uani 1 1 d . . . . .
H27 H 0.221149 0.289549 0.299982 0.026 Uiso 1 1 calc R . . . .
C17 C 0.1212(12) 0.6554(4) 0.2191(3) 0.0218(14) Uani 1 1 d . . . . .
H17 H -0.003073 0.670427 0.187104 0.026 Uiso 1 1 calc R . . . .
C1 C 1.1480(12) 0.5809(4) -0.0882(3) 0.0207(14) Uani 1 1 d . . . . .
C14 C 0.5256(11) 0.6791(4) 0.0622(3) 0.0156(12) Uani 1 1 d . . . . .
C15 C 0.3521(11) 0.5789(4) 0.1325(3) 0.0185(13) Uani 1 1 d . . . . .
H15 H 0.532029 0.557782 0.127829 0.022 Uiso 1 1 calc R . . . .
C31 C 0.9586(12) 0.1769(4) 0.4221(3) 0.0239(14) Uani 1 1 d . . . . .
H31 H 0.870886 0.169629 0.381699 0.029 Uiso 1 1 calc R . . . .
C22 C 0.1598(13) 0.5151(4) 0.1177(3) 0.0241(15) Uani 1 1 d . . . . .
H22A H -0.018404 0.534861 0.120428 0.036 Uiso 1 1 calc GR . . . .
H22B H 0.182903 0.473911 0.149410 0.036 Uiso 1 1 calc GR . . . .
H22C H 0.191063 0.495525 0.073665 0.036 Uiso 1 1 calc GR . . . .
C16 C 0.3227(11) 0.6077(4) 0.2021(3) 0.0183(14) Uani 1 1 d . . . . .
C38 C 1.1777(12) 0.3890(4) 0.7023(3) 0.0183(14) Uani 1 1 d . . . . .
C36 C 0.9755(11) 0.3179(4) 0.5627(3) 0.0157(12) Uani 1 1 d . . . . .
C43 C 0.9982(13) 0.4109(4) 0.7496(3) 0.0259(15) Uani 1 1 d . . . . .
H43 H 0.856357 0.443024 0.738119 0.031 Uiso 1 1 calc R . . . .
C39 C 1.3788(13) 0.3412(4) 0.7190(3) 0.0235(14) Uani 1 1 d . . . . .
H39 H 1.501378 0.325554 0.687076 0.028 Uiso 1 1 calc R . . . .
C35 C 1.0374(11) 0.2522(4) 0.5186(3) 0.0161(12) Uani 1 1 d . . . . .
C10 C 0.3602(11) 0.8728(5) -0.0574(3) 0.0245(13) Uani 1 1 d . . . . .
H10 H 0.325911 0.916624 -0.083180 0.029 Uiso 1 1 calc R . . . .
C13 C 0.4617(11) 0.7450(4) 0.0185(3) 0.0174(12) Uani 1 1 d . . . . .
C9 C 0.5414(13) 0.8201(4) -0.0779(3) 0.0236(14) Uani 1 1 d . . . . .
H9 H 0.629095 0.827583 -0.118083 0.028 Uiso 1 1 calc R . . . .
C24 C 0.1635(14) 0.4695(4) 0.3954(4) 0.0294(17) Uani 1 1 d . . . . .
H24 H 0.143649 0.514684 0.420418 0.035 Uiso 1 1 calc R . . . .
C2 C 1.3345(14) 0.5276(4) -0.1048(3) 0.0280(16) Uani 1 1 d . . . . .
H2 H 1.352473 0.482319 -0.079767 0.034 Uiso 1 1 calc R . . . .
C23 C 0.3509(12) 0.4164(4) 0.4126(3) 0.0213(14) Uani 1 1 d . . . . .
C18 C 0.0982(13) 0.6820(4) 0.2832(3) 0.0240(14) Uani 1 1 d . . . . .
H18 H -0.038509 0.715989 0.294423 0.029 Uiso 1 1 calc R . . . .
C41 C 1.2246(13) 0.3374(4) 0.8303(4) 0.0256(16) Uani 1 1 d . . . . .
H41 H 1.239488 0.319199 0.873788 0.031 Uiso 1 1 calc R . . . .
C19 C 0.2740(13) 0.6588(4) 0.3300(4) 0.0273(16) Uani 1 1 d . . . . .
H19 H 0.256165 0.675480 0.373793 0.033 Uiso 1 1 calc R . . . .
C25 C 0.0056(14) 0.4568(4) 0.3421(3) 0.0275(15) Uani 1 1 d . . . . .
H25 H -0.118925 0.493982 0.329268 0.033 Uiso 1 1 calc R . . . .
C34 C 1.2233(12) 0.1995(4) 0.5376(3) 0.0210(14) Uani 1 1 d . . . . .
H34 H 1.318243 0.207709 0.576803 0.025 Uiso 1 1 calc R . . . .
C32 C 1.1393(12) 0.1244(5) 0.4429(3) 0.0248(13) Uani 1 1 d . . . . .
H32 H 1.171844 0.080297 0.417294 0.030 Uiso 1 1 calc R . . . .
C33 C 1.2743(11) 0.1349(4) 0.5007(3) 0.0213(14) Uani 1 1 d . . . . .
H33 H 1.399662 0.098623 0.514878 0.026 Uiso 1 1 calc R . . . .
C12 C 0.2760(11) 0.7982(4) 0.0376(3) 0.0192(14) Uani 1 1 d . . . . .
H12 H 0.181314 0.790247 0.076732 0.023 Uiso 1 1 calc R . . . .
C40 C 1.4018(12) 0.3156(4) 0.7835(4) 0.0254(15) Uani 1 1 d . . . . .
H40 H 1.541602 0.282760 0.795172 0.030 Uiso 1 1 calc R . . . .
C11 C 0.2275(11) 0.8622(4) 0.0008(3) 0.0229(14) Uani 1 1 d . . . . .
H11 H 0.104017 0.898904 0.014982 0.027 Uiso 1 1 calc R . . . .
C3 C 1.4960(13) 0.5401(4) -0.1580(3) 0.0268(15) Uani 1 1 d . . . . .
H3A H 1.621432 0.502950 -0.170170 0.032 Uiso 1 1 calc R . . . .
C20 C 0.4763(12) 0.6111(4) 0.3128(3) 0.0289(16) Uani 1 1 d . . . . .
H20 H 0.599201 0.595345 0.344804 0.035 Uiso 1 1 calc R . . . .
C42 C 1.0263(13) 0.3858(4) 0.8129(3) 0.0305(17) Uani 1 1 d . . . . .
H42 H 0.906206 0.402335 0.845024 0.037 Uiso 1 1 calc R . . . .

loop_
_atom_site_aniso_label
_atom_site_aniso_U_11
_atom_site_aniso_U_22
_atom_site_aniso_U_33
_atom_site_aniso_U_23
_atom_site_aniso_U_13
_atom_site_aniso_U_12
Br2 0.0253(3) 0.0286(4) 0.0233(3) 0.0029(3) -0.0069(2) -0.0006(3)
Br1 0.0254(3) 0.0286(4) 0.0232(3) -0.0024(3) 0.0041(2) -0.0005(3)
O4 0.009(2) 0.027(3) 0.022(2) -0.007(2) 0.0011(17) -0.0024(19)
O2 0.010(2) 0.027(3) 0.023(2) 0.007(2) -0.0030(17) 0.0011(19)
O1 0.026(3) 0.033(3) 0.025(3) 0.005(2) 0.008(2) 0.005(2)
N1 0.014(2) 0.025(3) 0.020(3) -0.001(2) -0.004(2) 0.000(2)
N2 0.010(2) 0.019(3) 0.020(3) 0.002(2) -0.0007(19) -0.004(2)
O3 0.029(3) 0.028(3) 0.027(3) -0.006(2) -0.007(2) 0.005(2)
N4 0.017(2) 0.016(3) 0.020(3) -0.005(2) -0.001(2) -0.002(2)
N3 0.021(3) 0.023(3) 0.013(3) 0.001(2) -0.001(2) 0.001(2)
C6 0.011(3) 0.021(3) 0.022(3) 0.000(3) -0.004(2) -0.003(2)
C5 0.022(3) 0.023(4) 0.021(3) -0.002(3) -0.004(3) -0.001(3)
C4 0.020(3) 0.023(4) 0.015(3) -0.002(2) -0.001(2) -0.002(3)
C26 0.022(3) 0.021(4) 0.017(3) 0.007(2) -0.001(2) -0.003(3)
C8 0.014(3) 0.022(3) 0.011(3) -0.003(2) -0.004(2) -0.001(2)
C7 0.016(3) 0.023(3) 0.023(3) 0.002(3) -0.002(3) -0.003(3)
C28 0.013(3) 0.022(3) 0.020(3) 0.007(2) 0.002(2) -0.003(2)
C30 0.014(3) 0.017(3) 0.016(3) 0.002(2) 0.002(2) 0.001(2)
C44 0.020(3) 0.025(4) 0.026(4) -0.002(3) -0.004(3) -0.004(3)
C29 0.024(3) 0.024(4) 0.019(3) 0.001(3) -0.002(3) -0.004(3)
C21 0.017(3) 0.032(4) 0.023(3) 0.002(3) 0.000(3) 0.012(3)
C37 0.008(3) 0.022(3) 0.021(3) -0.003(3) -0.002(2) -0.001(2)
C27 0.019(3) 0.021(4) 0.024(3) 0.002(3) 0.002(3) -0.001(3)
C17 0.017(3) 0.025(4) 0.023(3) 0.005(3) 0.001(3) 0.006(3)
C1 0.020(3) 0.028(4) 0.015(3) 0.000(3) -0.001(2) 0.000(3)
C14 0.009(3) 0.022(3) 0.016(3) -0.003(2) -0.002(2) 0.002(2)
C15 0.010(3) 0.023(3) 0.023(3) 0.003(3) -0.001(2) 0.001(3)
C31 0.023(3) 0.023(4) 0.026(3) -0.005(3) -0.002(3) -0.001(3)
C22 0.020(3) 0.026(4) 0.026(4) 0.001(3) -0.001(3) -0.003(3)
C16 0.014(3) 0.019(4) 0.022(3) 0.006(3) -0.003(2) -0.004(3)
C38 0.016(3) 0.011(3) 0.027(3) -0.005(3) -0.002(2) 0.000(2)
C36 0.014(3) 0.021(3) 0.013(3) 0.004(2) 0.001(2) -0.001(2)
C43 0.020(3) 0.035(4) 0.023(3) -0.001(3) -0.001(3) 0.010(3)
C39 0.019(3) 0.026(4) 0.026(3) -0.003(3) -0.002(3) 0.003(3)
C35 0.011(3) 0.022(3) 0.016(3) 0.001(3) 0.002(2) -0.003(2)
C10 0.025(3) 0.023(3) 0.026(3) -0.001(3) -0.006(2) 0.003(3)
C13 0.011(3) 0.023(3) 0.019(3) 0.000(3) -0.006(2) -0.007(2)
C9 0.022(3) 0.025(4) 0.024(3) 0.002(3) -0.001(3) 0.000(3)
C24 0.038(4) 0.025(4) 0.025(4) -0.006(3) -0.009(3) 0.003(3)
C2 0.034(4) 0.026(4) 0.024(4) 0.001(3) 0.002(3) 0.005(3)
C23 0.019(3) 0.028(4) 0.017(3) 0.000(3) -0.002(2) 0.002(3)
C18 0.020(3) 0.024(4) 0.028(4) -0.003(3) 0.002(3) 0.004(3)
C41 0.019(3) 0.027(4) 0.031(4) 0.010(3) -0.004(3) 0.000(3)
C19 0.023(3) 0.034(4) 0.025(4) -0.001(3) 0.004(3) -0.002(3)
C25 0.032(4) 0.023(4) 0.027(4) -0.001(3) -0.005(3) 0.010(3)
C34 0.013(3) 0.027(4) 0.023(3) -0.003(3) -0.001(2) -0.003(3)
C32 0.025(3) 0.024(3) 0.026(3) -0.007(3) 0.002(2) 0.008(3)
C33 0.015(3) 0.024(4) 0.025(3) 0.002(3) 0.001(2) 0.004(3)
C12 0.011(3) 0.025(4) 0.022(3) 0.000(3) -0.001(2) 0.003(3)
C40 0.013(3) 0.024(4) 0.039(4) 0.001(3) -0.003(3) 0.007(3)
C11 0.016(3) 0.027(4) 0.026(3) -0.002(3) -0.001(2) 0.003(3)
C3 0.027(4) 0.025(4) 0.029(4) -0.003(3) 0.004(3) 0.010(3)
C20 0.023(3) 0.039(5) 0.025(3) -0.001(3) -0.005(3) 0.012(3)
C42 0.028(4) 0.039(5) 0.025(3) 0.006(3) 0.006(3) 0.008(3)

loop_
_atom_type_symbol
_atom_type_description
_atom_type_scat_dispersion_real
_atom_type_scat_dispersion_imag
_atom_type_scat_source
C C 0.0033 0.0016 'International Tables Vol C Tables 4.2.6.8 and 6.1.1.4'
H H 0.0000 0.0000 'International Tables Vol C Tables 4.2.6.8 and 6.1.1.4'
Br Br -0.2901 2.4595 'International Tables Vol C Tables 4.2.6.8 and 6.1.1.4'
N N 0.0061 0.0033 'International Tables Vol C Tables 4.2.6.8 and 6.1.1.4'
O O 0.0106 0.0060 'International Tables Vol C Tables 4.2.6.8 and 6.1.1.4'

loop_
_geom_angle_atom_site_label_1
_geom_angle_atom_site_label_2
_geom_angle_atom_site_label_3
_geom_angle
_geom_angle_site_symmetry_1
_geom_angle_site_symmetry_3
_geom_angle_publ_flag
C1 O1 H1 109.5 . . ?
C7 N1 C8 123.1(6) . . ?
C14 N2 C15 121.5(5) . . ?
C23 O3 H3 109.5 . . ?
C36 N4 C37 121.0(5) . . ?
C29 N3 C30 122.8(6) . . ?
C5 C6 C7 119.8(6) . . ?
C5 C6 C1 118.9(6) . . ?
C1 C6 C7 121.2(6) . . ?
C6 C5 H5 120.0 . . ?
C4 C5 C6 120.0(6) . . ?
C4 C5 H5 120.0 . . ?
C5 C4 Br1 118.9(5) . . ?
C5 C4 C3 120.9(6) . . ?
C3 C4 Br1 120.2(5) . . ?
C27 C26 Br2 118.8(5) . . ?
C27 C26 C25 121.4(6) . . ?
C25 C26 Br2 119.8(5) . . ?
C13 C8 N1 117.5(5) . . ?
C9 C8 N1 123.7(5) . . ?
C9 C8 C13 118.7(6) . . ?
N1 C7 C6 123.1(6) . . ?
N1 C7 H7 118.4 . . ?
C6 C7 H7 118.4 . . ?
C27 C28 C29 119.3(6) . . ?
C27 C28 C23 118.9(6) . . ?
C23 C28 C29 121.8(6) . . ?
C31 C30 N3 123.5(6) . . ?
C35 C30 N3 117.3(5) . . ?
C35 C30 C31 119.2(6) . . ?
H44A C44 H44B 109.5 . . ?
H44A C44 H44C 109.5 . . ?
H44B C44 H44C 109.5 . . ?
C37 C44 H44A 109.5 . . ?
C37 C44 H44B 109.5 . . ?
C37 C44 H44C 109.5 . . ?
N3 C29 C28 122.3(6) . . ?
N3 C29 H29 118.8 . . ?
C28 C29 H29 118.8 . . ?
C16 C21 H21 119.4 . . ?
C20 C21 H21 119.4 . . ?
C20 C21 C16 121.3(6) . . ?
N4 C37 C44 109.2(5) . . ?
N4 C37 H37 108.3 . . ?
N4 C37 C38 110.9(5) . . ?
C44 C37 H37 108.3 . . ?
C44 C37 C38 111.8(5) . . ?
C38 C37 H37 108.3 . . ?
C26 C27 C28 119.8(6) . . ?
C26 C27 H27 120.1 . . ?
C28 C27 H27 120.1 . . ?
C16 C17 H17 119.8 . . ?
C16 C17 C18 120.4(6) . . ?
C18 C17 H17 119.8 . . ?
O1 C1 C6 122.2(6) . . ?
O1 C1 C2 117.3(6) . . ?
C2 C1 C6 120.4(6) . . ?
O2 C14 N2 123.4(6) . . ?
O2 C14 C13 121.1(5) . . ?
N2 C14 C13 115.4(5) . . ?
N2 C15 H15 107.9 . . ?
N2 C15 C22 109.9(5) . . ?
N2 C15 C16 111.8(5) . . ?
C22 C15 H15 107.9 . . ?
C22 C15 C16 111.4(5) . . ?
C16 C15 H15 107.9 . . ?
C30 C31 H31 119.9 . . ?
C32 C31 C30 120.3(6) . . ?
C32 C31 H31 119.9 . . ?
C15 C22 H22A 109.5 . . ?
C15 C22 H22B 109.5 . . ?
C15 C22 H22C 109.5 . . ?
H22A C22 H22B 109.5 . . ?
H22A C22 H22C 109.5 . . ?
H22B C22 H22C 109.5 . . ?
C21 C16 C15 120.2(6) . . ?
C17 C16 C21 118.7(6) . . ?
C17 C16 C15 121.1(6) . . ?
C43 C38 C37 119.4(6) . . ?
C39 C38 C37 121.0(6) . . ?
C39 C38 C43 119.6(6) . . ?
O4 C36 N4 123.9(6) . . ?
O4 C36 C35 120.6(5) . . ?
N4 C36 C35 115.6(5) . . ?
C38 C43 H43 120.0 . . ?
C42 C43 C38 120.0(6) . . ?
C42 C43 H43 120.0 . . ?
C38 C39 H39 120.3 . . ?
C38 C39 C40 119.4(6) . . ?
C40 C39 H39 120.3 . . ?
C30 C35 C36 121.1(5) . . ?
C34 C35 C30 119.4(6) . . ?
C34 C35 C36 119.5(5) . . ?
C9 C10 H10 119.8 . . ?
C9 C10 C11 120.5(7) . . ?
C11 C10 H10 119.8 . . ?
C8 C13 C14 120.4(5) . . ?
C12 C13 C8 119.7(6) . . ?
C12 C13 C14 119.8(5) . . ?
C8 C9 H9 119.7 . . ?
C10 C9 C8 120.6(6) . . ?
C10 C9 H9 119.7 . . ?
C23 C24 H24 120.0 . . ?
C25 C24 H24 120.0 . . ?
C25 C24 C23 120.0(7) . . ?
C1 C2 H2 119.9 . . ?
C1 C2 C3 120.1(7) . . ?
C3 C2 H2 119.9 . . ?
O3 C23 C28 122.0(6) . . ?
O3 C23 C24 117.9(6) . . ?
C24 C23 C28 120.1(6) . . ?
C17 C18 H18 120.0 . . ?
C19 C18 C17 119.9(6) . . ?
C19 C18 H18 120.0 . . ?
C40 C41 H41 120.6 . . ?
C42 C41 H41 120.6 . . ?
C42 C41 C40 118.7(6) . . ?
C18 C19 H19 120.2 . . ?
C18 C19 C20 119.6(7) . . ?
C20 C19 H19 120.2 . . ?
C26 C25 H25 120.1 . . ?
C24 C25 C26 119.8(7) . . ?
C24 C25 H25 120.1 . . ?
C35 C34 H34 119.2 . . ?
C35 C34 C33 121.6(6) . . ?
C33 C34 H34 119.2 . . ?
C31 C32 H32 119.6 . . ?
C31 C32 C33 120.8(7) . . ?
C33 C32 H32 119.6 . . ?
C34 C33 H33 120.6 . . ?
C32 C33 C34 118.8(6) . . ?
C32 C33 H33 120.6 . . ?
C13 C12 H12 119.5 . . ?
C11 C12 C13 121.0(6) . . ?
C11 C12 H12 119.5 . . ?
C39 C40 H40 119.5 . . ?
C41 C40 C39 121.0(6) . . ?
C41 C40 H40 119.5 . . ?
C10 C11 H11 120.2 . . ?
C12 C11 C10 119.5(6) . . ?
C12 C11 H11 120.2 . . ?
C4 C3 C2 119.5(6) . . ?
C4 C3 H3A 120.3 . . ?
C2 C3 H3A 120.3 . . ?
C21 C20 C19 120.1(6) . . ?
C21 C20 H20 119.9 . . ?
C19 C20 H20 119.9 . . ?
C43 C42 H42 119.4 . . ?
C41 C42 C43 121.2(6) . . ?
C41 C42 H42 119.4 . . ?

loop_
_geom_bond_atom_site_label_1
_geom_bond_atom_site_label_2
_geom_bond_distance
_geom_bond_site_symmetry_2
_geom_bond_publ_flag
Br2 C26 1.908(6) . ?
Br1 C4 1.903(6) . ?
O4 C36 1.244(7) . ?
O2 C14 1.243(7) . ?
O1 H1 0.8400 . ?
O1 C1 1.367(7) . ?
N1 C8 1.413(8) . ?
N1 C7 1.273(8) . ?
N2 C14 1.334(7) . ?
N2 C15 1.467(8) . ?
O3 H3 0.8400 . ?
O3 C23 1.356(8) . ?
N4 C37 1.479(8) . ?
N4 C36 1.333(8) . ?
N3 C30 1.413(8) . ?
N3 C29 1.279(8) . ?
C6 C5 1.397(9) . ?
C6 C7 1.452(9) . ?
C6 C1 1.398(9) . ?
C5 H5 0.9500 . ?
C5 C4 1.380(9) . ?
C4 C3 1.381(9) . ?
C26 C27 1.375(9) . ?
C26 C25 1.378(9) . ?
C8 C13 1.404(8) . ?
C8 C9 1.400(9) . ?
C7 H7 0.9500 . ?
C28 C29 1.445(9) . ?
C28 C27 1.389(9) . ?
C28 C23 1.413(9) . ?
C30 C31 1.407(9) . ?
C30 C35 1.391(8) . ?
C44 H44A 0.9800 . ?
C44 H44B 0.9800 . ?
C44 H44C 0.9800 . ?
C44 C37 1.512(9) . ?
C29 H29 0.9500 . ?
C21 H21 0.9500 . ?
C21 C16 1.382(9) . ?
C21 C20 1.375(9) . ?
C37 H37 1.0000 . ?
C37 C38 1.521(9) . ?
C27 H27 0.9500 . ?
C17 H17 0.9500 . ?
C17 C16 1.377(9) . ?
C17 C18 1.402(9) . ?
C1 C2 1.383(9) . ?
C14 C13 1.499(9) . ?
C15 H15 1.0000 . ?
C15 C22 1.522(9) . ?
C15 C16 1.523(9) . ?
C31 H31 0.9500 . ?
C31 C32 1.375(9) . ?
C22 H22A 0.9800 . ?
C22 H22B 0.9800 . ?
C22 H22C 0.9800 . ?
C38 C43 1.393(9) . ?
C38 C39 1.373(9) . ?
C36 C35 1.501(9) . ?
C43 H43 0.9500 . ?
C43 C42 1.378(9) . ?
C39 H39 0.9500 . ?
C39 C40 1.403(9) . ?
C35 C34 1.384(9) . ?
C10 H10 0.9500 . ?
C10 C9 1.378(9) . ?
C10 C11 1.388(8) . ?
C13 C12 1.392(9) . ?
C9 H9 0.9500 . ?
C24 H24 0.9500 . ?
C24 C23 1.384(10) . ?
C24 C25 1.378(10) . ?
C2 H2 0.9500 . ?
C2 C3 1.391(10) . ?
C18 H18 0.9500 . ?
C18 C19 1.376(9) . ?
C41 H41 0.9500 . ?
C41 C40 1.379(9) . ?
C41 C42 1.373(9) . ?
C19 H19 0.9500 . ?
C19 C20 1.380(9) . ?
C25 H25 0.9500 . ?
C34 H34 0.9500 . ?
C34 C33 1.389(9) . ?
C32 H32 0.9500 . ?
C32 C33 1.384(8) . ?
C33 H33 0.9500 . ?
C12 H12 0.9500 . ?
C12 C11 1.376(9) . ?
C40 H40 0.9500 . ?
C11 H11 0.9500 . ?
C3 H3A 0.9500 . ?
C20 H20 0.9500 . ?
C42 H42 0.9500 . ?

loop_
_geom_torsion_atom_site_label_1
_geom_torsion_atom_site_label_2
_geom_torsion_atom_site_label_3
_geom_torsion_atom_site_label_4
_geom_torsion
_geom_torsion_site_symmetry_1
_geom_torsion_site_symmetry_2
_geom_torsion_site_symmetry_3
_geom_torsion_site_symmetry_4
_geom_torsion_publ_flag
Br2 C26 C27 C28 178.7(5) . . . . ?
Br2 C26 C25 C24 -179.5(5) . . . . ?
Br1 C4 C3 C2 -178.9(5) . . . . ?
O4 C36 C35 C30 48.4(8) . . . . ?
O4 C36 C35 C34 -128.8(6) . . . . ?
O2 C14 C13 C8 48.5(8) . . . . ?
O2 C14 C13 C12 -128.2(6) . . . . ?
O1 C1 C2 C3 178.4(6) . . . . ?
N1 C8 C13 C14 5.8(8) . . . . ?
N1 C8 C13 C12 -177.5(5) . . . . ?
N1 C8 C9 C10 178.5(6) . . . . ?
N2 C14 C13 C8 -134.0(6) . . . . ?
N2 C14 C13 C12 49.3(8) . . . . ?
N2 C15 C16 C21 -133.4(6) . . . . ?
N2 C15 C16 C17 46.2(8) . . . . ?
N4 C37 C38 C43 -134.1(6) . . . . ?
N4 C37 C38 C39 46.1(8) . . . . ?
N4 C36 C35 C30 -133.5(6) . . . . ?
N4 C36 C35 C34 49.2(8) . . . . ?
N3 C30 C31 C32 178.7(6) . . . . ?
N3 C30 C35 C36 5.6(8) . . . . ?
N3 C30 C35 C34 -177.1(5) . . . . ?
C6 C5 C4 Br1 179.2(5) . . . . ?
C6 C5 C4 C3 0.1(10) . . . . ?
C6 C1 C2 C3 -3.6(11) . . . . ?
C5 C6 C7 N1 174.4(6) . . . . ?
C5 C6 C1 O1 -178.3(6) . . . . ?
C5 C6 C1 C2 3.8(10) . . . . ?
C5 C4 C3 C2 0.2(10) . . . . ?
C8 N1 C7 C6 179.2(6) . . . . ?
C8 C13 C12 C11 -1.5(9) . . . . ?
C7 N1 C8 C13 -166.8(6) . . . . ?
C7 N1 C8 C9 15.9(9) . . . . ?
C7 C6 C5 C4 178.7(6) . . . . ?
C7 C6 C1 O1 1.0(10) . . . . ?
C7 C6 C1 C2 -177.0(6) . . . . ?
C30 N3 C29 C28 179.7(5) . . . . ?
C30 C31 C32 C33 -1.7(10) . . . . ?
C30 C35 C34 C33 -1.8(9) . . . . ?
C44 C37 C38 C43 103.7(7) . . . . ?
C44 C37 C38 C39 -76.0(8) . . . . ?
C29 N3 C30 C31 16.1(9) . . . . ?
C29 N3 C30 C35 -166.6(6) . . . . ?
C29 C28 C27 C26 178.3(5) . . . . ?
C29 C28 C23 O3 2.6(9) . . . . ?
C29 C28 C23 C24 -176.5(6) . . . . ?
C37 N4 C36 O4 2.9(9) . . . . ?
C37 N4 C36 C35 -175.1(5) . . . . ?
C37 C38 C43 C42 -178.4(6) . . . . ?
C37 C38 C39 C40 179.2(6) . . . . ?
C27 C26 C25 C24 -0.5(10) . . . . ?
C27 C28 C29 N3 174.9(6) . . . . ?
C27 C28 C23 O3 -178.6(6) . . . . ?
C27 C28 C23 C24 2.3(9) . . . . ?
C17 C18 C19 C20 1.9(11) . . . . ?
C1 C6 C5 C4 -2.1(9) . . . . ?
C1 C6 C7 N1 -4.8(10) . . . . ?
C1 C2 C3 C4 1.5(11) . . . . ?
C14 N2 C15 C22 -142.7(6) . . . . ?
C14 N2 C15 C16 93.1(6) . . . . ?
C14 C13 C12 C11 175.2(6) . . . . ?
C15 N2 C14 O2 2.9(9) . . . . ?
C15 N2 C14 C13 -174.5(5) . . . . ?
C31 C30 C35 C36 -176.9(5) . . . . ?
C31 C30 C35 C34 0.3(9) . . . . ?
C31 C32 C33 C34 0.3(10) . . . . ?
C22 C15 C16 C21 103.3(7) . . . . ?
C22 C15 C16 C17 -77.1(8) . . . . ?
C16 C21 C20 C19 -0.9(11) . . . . ?
C16 C17 C18 C19 -1.7(10) . . . . ?
C38 C43 C42 C41 -2.1(11) . . . . ?
C38 C39 C40 C41 0.4(10) . . . . ?
C36 N4 C37 C44 -143.4(6) . . . . ?
C36 N4 C37 C38 92.9(7) . . . . ?
C36 C35 C34 C33 175.5(5) . . . . ?
C43 C38 C39 C40 -0.6(10) . . . . ?
C39 C38 C43 C42 1.4(10) . . . . ?
C35 C30 C31 C32 1.4(9) . . . . ?
C35 C34 C33 C32 1.5(9) . . . . ?
C13 C8 C9 C10 1.3(9) . . . . ?
C13 C12 C11 C10 1.9(10) . . . . ?
C9 C8 C13 C14 -176.8(6) . . . . ?
C9 C8 C13 C12 -0.1(9) . . . . ?
C9 C10 C11 C12 -0.7(10) . . . . ?
C23 C28 C29 N3 -6.3(9) . . . . ?
C23 C28 C27 C26 -0.5(9) . . . . ?
C23 C24 C25 C26 2.3(11) . . . . ?
C18 C17 C16 C21 0.2(9) . . . . ?
C18 C17 C16 C15 -179.4(6) . . . . ?
C18 C19 C20 C21 -0.6(11) . . . . ?
C25 C26 C27 C28 -0.4(9) . . . . ?
C25 C24 C23 O3 177.7(6) . . . . ?
C25 C24 C23 C28 -3.1(11) . . . . ?
C40 C41 C42 C43 1.9(11) . . . . ?
C11 C10 C9 C8 -0.9(10) . . . . ?
C20 C21 C16 C17 1.0(10) . . . . ?
C20 C21 C16 C15 -179.3(6) . . . . ?
C42 C41 C40 C39 -1.0(11) . . . . ?
